data_4131575
loop_
_publ_author_name
'Maetani, Micah'
'Zoller, Jochen'
'Melillo, Bruno'
'Verho, Oscar'
'Kato, Nobutaka'
'Pu, Jun'
'Comer, Eamon'
'Schreiber, Stuart L.'

_publ_section_title
;
 Synthesis of a Bicyclic Azetidine with In Vivo Antimalarial Activity
 Enabled by Stereospecific, Directed C(sp<sup>3</sup>)-H Arylation.
;
_journal_issue 32
_journal_name_full 'Journal of the American Chemical Society'
_journal_page_first 11300
_journal_page_last 11306
_journal_paper_doi 10.1021/jacs.7b06994
_journal_volume 139
_journal_year 2017
_chemical_absolute_configuration ad
_chemical_formula_sum 'C15 H19 Br Cl2 N2 O'
_chemical_formula_weight 394.13
_space_group_crystal_system orthorhombic
_space_group_IT_number 19
_space_group_name_Hall 'P 2ac 2ab'
_space_group_name_H-M_alt 'P 21 21 21'
_atom_sites_solution_hydrogens mixed
_atom_sites_solution_primary direct
_atom_sites_solution_secondary difmap
_audit_creation_method SHELXL-2014/7
_cell_angle_alpha 90
_cell_angle_beta 90
_cell_angle_gamma 90
_cell_formula_units_Z 4
_cell_length_a 8.071(2)
_cell_length_b 10.749(3)
_cell_length_c 19.914(5)
_cell_measurement_reflns_used 9785
_cell_measurement_temperature 100(2)
_cell_measurement_theta_max 23.63
_cell_measurement_theta_min 2.72
_cell_volume 1727.6(8)
_computing_cell_refinement 'SAINT 7.46A (Bruker-AXS, 2015)'
_computing_data_collection 'APEX2 v2011.4.0 (Bruker-AXS, 2015)'
_computing_data_reduction 'SAINT 7.46A (Bruker-AXS, 2015)'
_computing_molecular_graphics 'Bruker SHELXTL'
_computing_publication_material 'Bruker SHELXTL'
_computing_structure_refinement 'SHELXL-2014/7 (Sheldrick, 2014)'
_computing_structure_solution 'SHELXT-2015 (Sheldrick, 2015)'
_diffrn_ambient_temperature 100(2)
_diffrn_detector_area_resol_mean 8.3
_diffrn_measured_fraction_theta_full 1.000
_diffrn_measured_fraction_theta_max 1.000
_diffrn_measurement_device_type 'Bruker Smart APEX2 CCD'
_diffrn_measurement_method '\f and \w scans'
_diffrn_radiation_type MoK\a
_diffrn_radiation_wavelength 0.71073
_diffrn_reflns_av_R_equivalents 0.0554
_diffrn_reflns_av_unetI/netI 0.0269
_diffrn_reflns_Laue_measured_fraction_full 1.000
_diffrn_reflns_Laue_measured_fraction_max 1.000
_diffrn_reflns_limit_h_max 11
_diffrn_reflns_limit_h_min -11
_diffrn_reflns_limit_k_max 15
_diffrn_reflns_limit_k_min -15
_diffrn_reflns_limit_l_max 28
_diffrn_reflns_limit_l_min -28
_diffrn_reflns_number 83926
_diffrn_reflns_point_group_measured_fraction_full 0.999
_diffrn_reflns_point_group_measured_fraction_max 0.999
_diffrn_reflns_theta_full 25.242
_diffrn_reflns_theta_max 30.027
_diffrn_reflns_theta_min 2.045
_diffrn_source 'I\mS micro-focus sealed tube, multilayer optics'
_exptl_absorpt_coefficient_mu 2.688
_exptl_absorpt_correction_T_max 0.7461
_exptl_absorpt_correction_T_min 0.5360
_exptl_absorpt_correction_type multi-scan
_exptl_absorpt_process_details 'SADABS (Sheldrick, 2009)'
_exptl_crystal_colour colourless
_exptl_crystal_density_diffrn 1.515
_exptl_crystal_density_method 'not measured'
_exptl_crystal_description needle
_exptl_crystal_F_000 800
_exptl_crystal_size_max 0.508
_exptl_crystal_size_mid 0.224
_exptl_crystal_size_min 0.138
_refine_diff_density_max 0.280
_refine_diff_density_min -0.603
_refine_diff_density_rms 0.046
_refine_ls_abs_structure_details
; 
 Flack x determined using 1522 quotients [(I+)-(I-)]/[(I+)+(I-)] 
 (Parsons, Flack and Wagner, Acta Cryst. B69 (2013) 249-259). 
;
_refine_ls_abs_structure_Flack 0.028(3)
_refine_ls_extinction_method none
_refine_ls_goodness_of_fit_ref 1.025
_refine_ls_hydrogen_treatment mixed
_refine_ls_matrix_type full
_refine_ls_number_parameters 221
_refine_ls_number_reflns 5053
_refine_ls_number_restraints 92
_refine_ls_restrained_S_all 1.033
_refine_ls_R_factor_all 0.0447
_refine_ls_R_factor_gt 0.0321
_refine_ls_shift/su_max 0.000
_refine_ls_shift/su_mean 0.000
_refine_ls_structure_factor_coef Fsqd
_refine_ls_weighting_details 'w=1/[\s^2^(Fo^2^)+(0.0288P)^2^+0.5795P] where P=(Fo^2^+2Fc^2^)/3'
_refine_ls_weighting_scheme calc
_refine_ls_wR_factor_gt 0.0748
_refine_ls_wR_factor_ref 0.0808
_reflns_Friedel_coverage 0.758
_reflns_Friedel_fraction_full 0.997
_reflns_Friedel_fraction_max 0.998
_reflns_number_gt 4125
_reflns_number_total 5053
_reflns_threshold_expression 'I > 2\s(I)'
_cod_data_source_file ja7b06994_si_002.cif
_cod_data_source_block X17072
_cod_original_cell_volume 1727.7(8)
_cod_database_code 4131575
_shelx_shelxl_version_number 2014/7
_shelx_space_group_comment
; 
The symmetry employed for this shelxl refinement is uniquely defined 
by the following loop, which should always be used as a source of 
symmetry information in preference to the above space-group names. 
They are only intended as comments. 
;
_shelx_estimated_absorpt_t_min 0.342
_shelx_estimated_absorpt_t_max 0.708

loop_
_space_group_symop_operation_xyz
'x, y, z'
'-x+1/2, -y, z+1/2'
'-x, y+1/2, -z+1/2'
'x+1/2, -y+1/2, -z'

loop_
_atom_site_label
_atom_site_type_symbol
_atom_site_fract_x
_atom_site_fract_y
_atom_site_fract_z
_atom_site_U_iso_or_equiv
_atom_site_adp_type
_atom_site_occupancy
_atom_site_site_symmetry_order
_atom_site_calc_flag
_atom_site_refinement_flags_posn
_atom_site_refinement_flags_adp
_atom_site_refinement_flags_occupancy
_atom_site_disorder_assembly
_atom_site_disorder_group
Br1 Br 0.63946(6) 0.75351(4) 0.33346(2) 0.07249(14) Uani 1 1 d . . . . .
O1 O 0.5815(2) 0.2480(2) 0.52452(10) 0.0456(4) Uani 1 1 d . . . . .
N1 N 0.5482(3) 0.4744(2) 0.66255(11) 0.0422(5) Uani 1 1 d . . . . .
N2 N 0.3499(3) 0.3443(2) 0.55793(10) 0.0345(4) Uani 1 1 d D . . . .
H2 H 0.295(4) 0.297(3) 0.5270(14) 0.041 Uiso 1 1 d D U . . .
C1 C 0.7128(4) 0.5335(4) 0.66501(17) 0.0596(9) Uani 1 1 d . . . . .
H1A H 0.7814 0.5063 0.7035 0.071 Uiso 1 1 calc R U . . .
H1B H 0.7094 0.6253 0.6618 0.071 Uiso 1 1 calc R U . . .
C2 C 0.7570(3) 0.4687(3) 0.59864(15) 0.0435(6) Uani 1 1 d . . . . .
H2A H 0.8685 0.4282 0.5999 0.052 Uiso 1 1 calc R U . . .
C3 C 0.6144(3) 0.3776(3) 0.61832(13) 0.0363(5) Uani 1 1 d . . . . .
H3 H 0.6616 0.3094 0.6466 0.044 Uiso 1 1 calc R U . . .
C4 C 0.5112(3) 0.3206(2) 0.56357(12) 0.0311(5) Uani 1 1 d . . . . .
C5 C 0.4662(4) 0.4347(4) 0.72440(14) 0.0579(9) Uani 1 1 d . . . . .
H5A H 0.4193 0.5083 0.7475 0.070 Uiso 1 1 calc R U . . .
H5B H 0.5486 0.3961 0.7547 0.070 Uiso 1 1 calc R U . . .
C6 C 0.3292(4) 0.3425(3) 0.71008(15) 0.0554(8) Uani 1 1 d . . . . .
H6A H 0.2783 0.3178 0.7533 0.066 Uiso 1 1 calc R U . . .
H6B H 0.3791 0.2671 0.6900 0.066 Uiso 1 1 calc R U . . .
C7 C 0.1929(4) 0.3882(3) 0.66376(16) 0.0461(6) Uani 1 1 d . . . . .
H7A H 0.1338 0.4571 0.6865 0.055 Uiso 1 1 calc R U . . .
H7B H 0.1125 0.3198 0.6573 0.055 Uiso 1 1 calc R U . . .
C8 C 0.2485(3) 0.4336(3) 0.59492(13) 0.0364(5) Uani 1 1 d . . . . .
H8A H 0.1491 0.4534 0.5678 0.044 Uiso 1 1 calc R U . . .
H8B H 0.3125 0.5114 0.6006 0.044 Uiso 1 1 calc R U . . .
C9 C 0.7286(3) 0.5417(3) 0.53518(14) 0.0380(6) Uani 1 1 d . . . . .
C10 C 0.6138(4) 0.6379(3) 0.53110(16) 0.0454(6) Uani 1 1 d . . . . .
H10 H 0.5512 0.6595 0.5698 0.054 Uiso 1 1 calc R U . . .
C11 C 0.5886(4) 0.7026(3) 0.47216(18) 0.0507(7) Uani 1 1 d . . . . .
H11 H 0.5110 0.7690 0.4704 0.061 Uiso 1 1 calc R U . . .
C12 C 0.6777(4) 0.6697(3) 0.41610(17) 0.0469(7) Uani 1 1 d . . . . .
C13 C 0.7917(4) 0.5741(3) 0.41789(16) 0.0471(7) Uani 1 1 d . . . . .
H13 H 0.8520 0.5519 0.3787 0.057 Uiso 1 1 calc R U . . .
C14 C 0.8168(3) 0.5112(3) 0.47756(15) 0.0420(6) Uani 1 1 d . . . . .
H14 H 0.8959 0.4458 0.4792 0.050 Uiso 1 1 calc R U . . .
C1S C 0.387(3) 0.428(3) 0.3993(8) 0.049(2) Uani 0.56(4) 1 d D U P A 1
H1S1 H 0.4860 0.4587 0.4236 0.059 Uiso 0.56(4) 1 calc R U P A 1
H1S2 H 0.3519 0.3490 0.4202 0.059 Uiso 0.56(4) 1 calc R U P A 1
Cl1 Cl 0.4365(19) 0.4031(14) 0.3161(4) 0.085(2) Uani 0.56(4) 1 d D U P A 1
Cl2 Cl 0.2290(12) 0.5363(14) 0.4069(4) 0.0847(19) Uani 0.56(4) 1 d D U P A 1
C1SA C 0.372(4) 0.441(3) 0.3951(10) 0.050(3) Uani 0.44(4) 1 d D U P A 2
H1S3 H 0.3115 0.3638 0.4063 0.061 Uiso 0.44(4) 1 calc R U P A 2
H1S4 H 0.4631 0.4512 0.4281 0.061 Uiso 0.44(4) 1 calc R U P A 2
Cl1A Cl 0.4577(16) 0.4274(12) 0.3136(4) 0.0643(16) Uani 0.44(4) 1 d D U P A 2
Cl2A Cl 0.2371(12) 0.5688(15) 0.4005(5) 0.0685(19) Uani 0.44(4) 1 d D U P A 2

loop_
_atom_site_aniso_label
_atom_site_aniso_U_11
_atom_site_aniso_U_22
_atom_site_aniso_U_33
_atom_site_aniso_U_23
_atom_site_aniso_U_13
_atom_site_aniso_U_12
Br1 0.0976(3) 0.05002(18) 0.0699(2) 0.01765(18) 0.0004(2) -0.0003(2)
O1 0.0396(9) 0.0425(10) 0.0546(11) -0.0161(10) 0.0130(8) 0.0017(10)
N1 0.0386(11) 0.0578(14) 0.0303(10) -0.0117(10) -0.0043(9) -0.0001(10)
N2 0.0287(10) 0.0409(11) 0.0337(10) -0.0095(8) -0.0005(8) -0.0012(9)
C1 0.0478(17) 0.081(2) 0.0503(16) -0.0182(17) -0.0158(14) -0.0116(16)
C2 0.0248(11) 0.0566(18) 0.0492(15) -0.0043(13) -0.0059(11) -0.0014(12)
C3 0.0285(12) 0.0453(13) 0.0353(12) 0.0001(10) -0.0029(10) 0.0052(11)
C4 0.0306(11) 0.0294(11) 0.0332(11) -0.0017(9) 0.0039(9) 0.0007(10)
C5 0.0579(19) 0.088(2) 0.0282(12) -0.0054(14) -0.0014(12) 0.0072(18)
C6 0.067(2) 0.064(2) 0.0355(14) 0.0116(13) 0.0146(14) 0.0045(17)
C7 0.0418(14) 0.0508(16) 0.0458(14) -0.0021(13) 0.0102(13) -0.0026(12)
C8 0.0271(11) 0.0420(14) 0.0402(12) -0.0054(11) 0.0010(10) 0.0044(11)
C9 0.0271(12) 0.0375(14) 0.0494(14) -0.0072(11) -0.0029(10) -0.0075(10)
C10 0.0424(15) 0.0380(14) 0.0557(17) -0.0083(12) 0.0045(13) 0.0010(12)
C11 0.0496(17) 0.0317(13) 0.071(2) -0.0038(13) 0.0011(15) 0.0038(12)
C12 0.0500(16) 0.0334(13) 0.0572(17) 0.0019(12) -0.0002(13) -0.0076(12)
C13 0.0402(14) 0.0480(17) 0.0531(16) -0.0034(14) 0.0059(12) -0.0004(12)
C14 0.0306(12) 0.0405(15) 0.0550(16) -0.0067(12) 0.0007(11) 0.0005(11)
C1S 0.055(5) 0.050(5) 0.042(4) 0.008(3) -0.011(4) -0.009(4)
Cl1 0.140(5) 0.060(4) 0.0538(18) 0.0055(16) 0.007(2) 0.023(3)
Cl2 0.0589(19) 0.099(4) 0.096(2) 0.025(3) 0.0157(15) 0.018(2)
C1SA 0.061(7) 0.052(7) 0.038(5) 0.003(4) -0.010(5) -0.010(5)
Cl1A 0.107(3) 0.053(3) 0.0330(17) 0.0006(16) 0.0041(14) 0.005(2)
Cl2A 0.0563(18) 0.077(4) 0.072(3) -0.010(3) 0.006(2) 0.007(2)

loop_
_atom_type_symbol
_atom_type_description
_atom_type_scat_dispersion_real
_atom_type_scat_dispersion_imag
_atom_type_scat_source
C C 0.0033 0.0016 'International Tables Vol C Tables 4.2.6.8 and 6.1.1.4'
H H 0.0000 0.0000 'International Tables Vol C Tables 4.2.6.8 and 6.1.1.4'
N N 0.0061 0.0033 'International Tables Vol C Tables 4.2.6.8 and 6.1.1.4'
O O 0.0106 0.0060 'International Tables Vol C Tables 4.2.6.8 and 6.1.1.4'
Cl Cl 0.1484 0.1585 'International Tables Vol C Tables 4.2.6.8 and 6.1.1.4'
Br Br -0.2901 2.4595 'International Tables Vol C Tables 4.2.6.8 and 6.1.1.4'

loop_
_geom_angle_atom_site_label_1
_geom_angle_atom_site_label_2
_geom_angle_atom_site_label_3
_geom_angle
C5 N1 C3 117.7(3)
C5 N1 C1 120.4(2)
C3 N1 C1 89.8(2)
C4 N2 C8 129.1(2)
C4 N2 H2 115(2)
C8 N2 H2 116(2)
N1 C1 C2 89.2(2)
N1 C1 H1A 113.8
C2 C1 H1A 113.8
N1 C1 H1B 113.8
C2 C1 H1B 113.8
H1A C1 H1B 111.0
C9 C2 C1 116.8(3)
C9 C2 C3 115.2(2)
C1 C2 C3 84.1(2)
C9 C2 H2A 112.6
C1 C2 H2A 112.6
C3 C2 H2A 112.6
N1 C3 C4 121.6(2)
N1 C3 C2 88.5(2)
C4 C3 C2 118.8(2)
N1 C3 H3 108.7
C4 C3 H3 108.7
C2 C3 H3 108.7
O1 C4 N2 121.0(2)
O1 C4 C3 117.3(2)
N2 C4 C3 121.7(2)
N1 C5 C6 111.3(2)
N1 C5 H5A 109.4
C6 C5 H5A 109.4
N1 C5 H5B 109.4
C6 C5 H5B 109.4
H5A C5 H5B 108.0
C5 C6 C7 115.6(3)
C5 C6 H6A 108.4
C7 C6 H6A 108.4
C5 C6 H6B 108.4
C7 C6 H6B 108.4
H6A C6 H6B 107.4
C6 C7 C8 115.9(2)
C6 C7 H7A 108.3
C8 C7 H7A 108.3
C6 C7 H7B 108.3
C8 C7 H7B 108.3
H7A C7 H7B 107.4
N2 C8 C7 114.2(2)
N2 C8 H8A 108.7
C7 C8 H8A 108.7
N2 C8 H8B 108.7
C7 C8 H8B 108.7
H8A C8 H8B 107.6
C14 C9 C10 117.9(3)
C14 C9 C2 119.5(3)
C10 C9 C2 122.6(3)
C11 C10 C9 121.5(3)
C11 C10 H10 119.2
C9 C10 H10 119.2
C12 C11 C10 118.9(3)
C12 C11 H11 120.5
C10 C11 H11 120.5
C11 C12 C13 121.3(3)
C11 C12 Br1 119.7(2)
C13 C12 Br1 118.9(2)
C12 C13 C14 119.0(3)
C12 C13 H13 120.5
C14 C13 H13 120.5
C13 C14 C9 121.3(3)
C13 C14 H14 119.4
C9 C14 H14 119.4
Cl1 C1S Cl2 111.1(9)
Cl1 C1S H1S1 109.4
Cl2 C1S H1S1 109.4
Cl1 C1S H1S2 109.4
Cl2 C1S H1S2 109.4
H1S1 C1S H1S2 108.0
Cl2A C1SA Cl1A 111.3(11)
Cl2A C1SA H1S3 109.4
Cl1A C1SA H1S3 109.4
Cl2A C1SA H1S4 109.4
Cl1A C1SA H1S4 109.4
H1S3 C1SA H1S4 108.0

loop_
_geom_bond_atom_site_label_1
_geom_bond_atom_site_label_2
_geom_bond_distance
Br1 C12 1.901(3)
O1 C4 1.239(3)
N1 C5 1.462(4)
N1 C3 1.465(3)
N1 C1 1.473(4)
N2 C4 1.332(3)
N2 C8 1.460(3)
N2 H2 0.92(2)
C1 C2 1.536(4)
C1 H1A 0.9900
C1 H1B 0.9900
C2 C9 1.505(4)
C2 C3 1.561(4)
C2 H2A 1.0000
C3 C4 1.503(3)
C3 H3 1.0000
C5 C6 1.512(5)
C5 H5A 0.9900
C5 H5B 0.9900
C6 C7 1.517(5)
C6 H6A 0.9900
C6 H6B 0.9900
C7 C8 1.522(4)
C7 H7A 0.9900
C7 H7B 0.9900
C8 H8A 0.9900
C8 H8B 0.9900
C9 C14 1.390(4)
C9 C10 1.391(4)
C10 C11 1.379(5)
C10 H10 0.9500
C11 C12 1.375(5)
C11 H11 0.9500
C12 C13 1.379(4)
C13 C14 1.383(4)
C13 H13 0.9500
C14 H14 0.9500
C1S Cl1 1.727(13)
C1S Cl2 1.730(12)
C1S H1S1 0.9900
C1S H1S2 0.9900
C1SA Cl2A 1.758(15)
C1SA Cl1A 1.768(15)
C1SA H1S3 0.9900
C1SA H1S4 0.9900

loop_
_geom_hbond_atom_site_label_D
_geom_hbond_atom_site_label_H
_geom_hbond_atom_site_label_A
_geom_hbond_distance_DH
_geom_hbond_distance_HA
_geom_hbond_distance_DA
_geom_hbond_angle_DHA
_geom_hbond_site_symmetry_A
N2 H2 O1 0.92(2) 2.06(2) 2.894(3) 150(3) 4_456
C7 H7B Cl1 0.99 2.83 3.775(12) 158.8 4_456
C8 H8B N1 0.99 2.30 2.803(3) 110.3 .
